data_4110792
loop_
_publ_author_name
'Polly L. Arnold'
'Dipti Patel'
'Alexander J. Blake'
'Claire Wilson'
'Jason B. Love'

_publ_contact_author_address
;
School of Chemistry
University of Nottingham
University Park
Nottingham
NG7 2RD
;
_publ_contact_author_name 'Dr. Polly L. Arnold, Dr. Jason B. Love'
_publ_section_title
;
 Selective Oxo Functionalization of the Uranyl Ion with 3d Metal Cations
;
_journal_name_full 'Journal of the American Chemical Society'
_journal_page_first 9610
_journal_page_last 9611
_journal_paper_doi 10.1021/ja0634167
_journal_volume 128
_journal_year 2006
_chemical_formula_moiety 'C56 H62 Mn N8 O5 U'
_chemical_formula_sum 'C56 H62 Mn N8 O5 U'
_chemical_formula_weight 1220.11
_chemical_name_systematic
; 
 ? 
;
_space_group_IT_number 19
_symmetry_cell_setting orthorhombic
_symmetry_space_group_name_Hall 'P 2ac 2ab'
_symmetry_space_group_name_H-M 'P 21 21 21'
_atom_sites_solution_hydrogens geom
_atom_sites_solution_primary direct
_atom_sites_solution_secondary difmap
_audit_creation_method SHELXL-97
_cell_angle_alpha 90.00
_cell_angle_beta 90.00
_cell_angle_gamma 90.00
_cell_formula_units_Z 4
_cell_length_a 16.1885(10)
_cell_length_b 17.2338(10)
_cell_length_c 18.3734(11)
_cell_measurement_reflns_used 15860
_cell_measurement_temperature 150(2)
_cell_measurement_theta_max 25.00
_cell_measurement_theta_min 2.35
_cell_volume 5126.0(5)
_computing_cell_refinement 'Bruker SAINT version 6.36a (Bruker, 2000)'
_computing_data_collection 'Bruker SMART version 5.625 (Bruker, 2001)'
_computing_data_reduction 'Bruker SAINT; Bruker SHELXTL (Bruker, 2001)'
_computing_publication_material 'enCIFer(Allen et al.,2004);PLATON-Spek,2003'
_computing_structure_refinement 'SHELXL-97 (Sheldrick, 1997)'
_computing_structure_solution 'SHELXS-97 (Sheldrick, 1990)'
_diffrn_ambient_temperature 150(2)
_diffrn_measured_fraction_theta_full 0.997
_diffrn_measured_fraction_theta_max 0.997
_diffrn_measurement_device_type 'Bruker SMART APEX CCD area detector'
_diffrn_measurement_method \w
_diffrn_radiation_monochromator graphite
_diffrn_radiation_source 'normal-focus sealed tube'
_diffrn_radiation_type MoK\a
_diffrn_radiation_wavelength 0.71073
_diffrn_reflns_av_R_equivalents 0.022
_diffrn_reflns_av_sigmaI/netI 0.0257
_diffrn_reflns_limit_h_max 19
_diffrn_reflns_limit_h_min -15
_diffrn_reflns_limit_k_max 20
_diffrn_reflns_limit_k_min -19
_diffrn_reflns_limit_l_max 21
_diffrn_reflns_limit_l_min -21
_diffrn_reflns_number 26231
_diffrn_reflns_theta_full 25.05
_diffrn_reflns_theta_max 25.05
_diffrn_reflns_theta_min 2.36
_diffrn_standards_decay_% 0
_diffrn_standards_number 0
_exptl_absorpt_coefficient_mu 3.459
_exptl_absorpt_correction_T_max 0.4553
_exptl_absorpt_correction_T_min 0.3860
_exptl_absorpt_correction_type multi-scan
_exptl_absorpt_process_details '(SADABS version 2.05; Bruker, 2001)'
_exptl_crystal_colour brown
_exptl_crystal_density_diffrn 1.581
_exptl_crystal_description Octahedron
_exptl_crystal_F_000 2444
_exptl_crystal_size_max 0.34
_exptl_crystal_size_mid 0.33
_exptl_crystal_size_min 0.27
_refine_diff_density_max 1.909
_refine_diff_density_min -0.865
_refine_diff_density_rms 0.097
_refine_ls_abs_structure_details 'Flack H D (1983), Acta Cryst. A39, 876-881'
_refine_ls_abs_structure_Flack -0.017(5)
_refine_ls_extinction_method none
_refine_ls_goodness_of_fit_ref 1.026
_refine_ls_hydrogen_treatment constr
_refine_ls_matrix_type full
_refine_ls_number_parameters 593
_refine_ls_number_reflns 9050
_refine_ls_number_restraints 16
_refine_ls_restrained_S_all 1.027
_refine_ls_R_factor_all 0.0391
_refine_ls_R_factor_gt 0.0335
_refine_ls_shift/su_max 0.002
_refine_ls_shift/su_mean 0.000
_refine_ls_structure_factor_coef Fsqd
_refine_ls_weighting_details 'calc w=1/[\s^2^(Fo^2^)+(0.0430P)^2^+13.5189P] where P=(Fo^2^+2Fc^2^)/3'
_refine_ls_weighting_scheme calc
_refine_ls_wR_factor_gt 0.0795
_refine_ls_wR_factor_ref 0.0833
_reflns_number_gt 8457
_reflns_number_total 9050
_reflns_threshold_expression >2sigma(I)
_cod_data_source_file ja0634167si20060628_044109.cif
_cod_data_source_block mnuopz
_cod_database_code 4110792

loop_
_symmetry_equiv_pos_as_xyz
'x, y, z'
'-x+1/2, -y, z+1/2'
'-x, y+1/2, -z+1/2'
'x+1/2, -y+1/2, -z'

loop_
_atom_site_label
_atom_site_type_symbol
_atom_site_fract_x
_atom_site_fract_y
_atom_site_fract_z
_atom_site_U_iso_or_equiv
_atom_site_adp_type
_atom_site_occupancy
_atom_site_symmetry_multiplicity
_atom_site_calc_flag
_atom_site_refinement_flags
_atom_site_disorder_assembly
_atom_site_disorder_group
U1 U 0.871748(12) 0.511872(12) 0.455111(12) 0.03172(7) Uani 1 1 d . . .
O1 O 0.8276(2) 0.4302(2) 0.5030(2) 0.0345(9) Uani 1 1 d . B .
O2 O 0.9129(3) 0.5901(3) 0.4045(3) 0.0413(11) Uani 1 1 d . B .
Mn1 Mn 0.74179(5) 0.33405(5) 0.49905(5) 0.02778(18) Uani 1 1 d . . .
N1 N 0.9541(3) 0.4151(3) 0.3858(3) 0.0298(11) Uani 1 1 d . B .
N2 N 1.0066(3) 0.4948(3) 0.5090(3) 0.0382(12) Uani 1 1 d . A .
N3 N 0.8810(3) 0.5947(3) 0.5625(3) 0.0393(12) Uani 1 1 d . A .
N4 N 0.7380(3) 0.5802(3) 0.4814(3) 0.0315(11) Uani 1 1 d . A .
N5 N 0.6397(3) 0.4463(3) 0.5042(3) 0.0340(11) Uani 1 1 d . A .
N6 N 0.6786(3) 0.3276(3) 0.6009(3) 0.0299(10) Uani 1 1 d . B .
N7 N 0.7965(3) 0.2293(2) 0.5356(3) 0.0276(10) Uani 1 1 d . B .
N8 N 0.8472(3) 0.2857(3) 0.3978(2) 0.0268(10) Uani 1 1 d . B .
C1 C 1.0280(4) 0.4032(3) 0.4116(3) 0.0352(14) Uani 1 1 d . . .
H1 H 1.0627 0.3662 0.3883 0.042 Uiso 1 1 calc R B .
C2 C 1.0577(4) 0.4432(3) 0.4723(3) 0.0328(13) Uani 1 1 d . A .
C3 C 1.1346(4) 0.4407(4) 0.5057(4) 0.0485(16) Uani 1 1 d . . .
H3 H 1.1803 0.4094 0.4919 0.058 Uiso 1 1 calc R B .
C4 C 1.1317(4) 0.4929(4) 0.5633(3) 0.0458(15) Uani 1 1 d . A .
H4 H 1.1755 0.5045 0.5959 0.055 Uiso 1 1 calc R . .
C5 C 1.0518(4) 0.5257(4) 0.5644(3) 0.0435(16) Uani 1 1 d D . .
C6 C 1.0302(6) 0.5930(6) 0.6139(6) 0.051(3) Uiso 0.50 1 d PDU A 1
C7 C 1.0407(11) 0.5628(11) 0.6935(7) 0.067(4) Uiso 0.50 1 d PDU A 1
H7A H 1.0973 0.5440 0.7003 0.100 Uiso 0.50 1 calc PR A 1
H7B H 1.0017 0.5204 0.7022 0.100 Uiso 0.50 1 calc PR A 1
H7C H 1.0297 0.6052 0.7277 0.100 Uiso 0.50 1 calc PR A 1
C8 C 1.0912(10) 0.6598(9) 0.6076(10) 0.072(4) Uiso 0.50 1 d PDU A 1
H8A H 1.1476 0.6398 0.6125 0.108 Uiso 0.50 1 calc PR A 1
H8B H 1.0804 0.6977 0.6462 0.108 Uiso 0.50 1 calc PR A 1
H8C H 1.0849 0.6847 0.5600 0.108 Uiso 0.50 1 calc PR A 1
C6A C 1.0094(8) 0.5616(8) 0.6311(6) 0.078(5) Uiso 0.50 1 d PDU A 2
C7A C 0.9795(12) 0.4958(11) 0.6830(10) 0.088(5) Uiso 0.50 1 d PDU A 2
H7A1 H 0.9523 0.5187 0.7255 0.131 Uiso 0.50 1 calc PR A 2
H7A2 H 1.0271 0.4649 0.6989 0.131 Uiso 0.50 1 calc PR A 2
H7A3 H 0.9404 0.4623 0.6571 0.131 Uiso 0.50 1 calc PR A 2
C8A C 1.0765(11) 0.6073(12) 0.6730(11) 0.080(5) Uiso 0.50 1 d PDU A 2
H8A1 H 1.0519 0.6315 0.7161 0.120 Uiso 0.50 1 calc PR A 2
H8A2 H 1.0996 0.6476 0.6413 0.120 Uiso 0.50 1 calc PR A 2
H8A3 H 1.1205 0.5717 0.6881 0.120 Uiso 0.50 1 calc PR A 2
C9 C 0.9427(4) 0.6211(4) 0.6080(4) 0.0503(18) Uani 1 1 d D . .
C10 C 0.9141(5) 0.6847(4) 0.6450(4) 0.0469(18) Uani 1 1 d . A .
H10 H 0.9446 0.7134 0.6801 0.056 Uiso 1 1 calc R . .
C11 C 0.8356(5) 0.7005(4) 0.6240(4) 0.0502(18) Uani 1 1 d . . .
H11 H 0.8015 0.7416 0.6408 0.060 Uiso 1 1 calc R A .
C12 C 0.8150(4) 0.6440(3) 0.5725(3) 0.0343(14) Uani 1 1 d . A .
C13 C 0.7437(4) 0.6328(3) 0.5313(3) 0.0349(14) Uani 1 1 d . . .
H13 H 0.6973 0.6651 0.5404 0.042 Uiso 1 1 calc R A .
C14 C 0.6620(3) 0.5714(3) 0.4427(3) 0.0333(14) Uani 1 1 d . . .
C15 C 0.6368(4) 0.6262(4) 0.3924(4) 0.0425(15) Uani 1 1 d . A .
H15 H 0.6701 0.6708 0.3840 0.051 Uiso 1 1 calc R . .
C16 C 0.5641(4) 0.6171(5) 0.3541(4) 0.0511(19) Uani 1 1 d . . .
H16 H 0.5476 0.6557 0.3202 0.061 Uiso 1 1 calc R A .
C17 C 0.5162(4) 0.5538(5) 0.3644(4) 0.0493(18) Uani 1 1 d . A .
H17 H 0.4666 0.5476 0.3375 0.059 Uiso 1 1 calc R . .
C18 C 0.5402(3) 0.4973(4) 0.4150(4) 0.0416(15) Uani 1 1 d . . .
H18 H 0.5062 0.4531 0.4226 0.050 Uiso 1 1 calc R A .
C19 C 0.6133(3) 0.5052(3) 0.4543(3) 0.0360(12) Uani 1 1 d . A .
C20 C 0.5929(3) 0.4330(3) 0.5599(3) 0.0340(14) Uani 1 1 d . . .
H20 H 0.5458 0.4650 0.5674 0.041 Uiso 1 1 calc R B .
C21 C 0.6092(3) 0.3726(3) 0.6100(3) 0.0315(13) Uani 1 1 d . B .
C22 C 0.5628(4) 0.3453(4) 0.6692(4) 0.0389(15) Uani 1 1 d . . .
H22 H 0.5122 0.3658 0.6869 0.047 Uiso 1 1 calc R B .
C23 C 0.6059(4) 0.2822(4) 0.6964(4) 0.0372(15) Uani 1 1 d . B .
H23 H 0.5904 0.2513 0.7369 0.045 Uiso 1 1 calc R . .
C24 C 0.6781(4) 0.2721(4) 0.6525(3) 0.0317(14) Uani 1 1 d . . .
C25 C 0.7493(4) 0.2179(3) 0.6655(3) 0.0312(12) Uani 1 1 d . B .
C26 C 0.8173(4) 0.2652(4) 0.7050(3) 0.0380(15) Uani 1 1 d . . .
H26A H 0.8335 0.3095 0.6747 0.057 Uiso 1 1 calc R B .
H26B H 0.8654 0.2320 0.7136 0.057 Uiso 1 1 calc R . .
H26C H 0.7959 0.2840 0.7516 0.057 Uiso 1 1 calc R . .
C27 C 0.7247(5) 0.1507(4) 0.7154(4) 0.0473(17) Uani 1 1 d . . .
H27A H 0.7043 0.1714 0.7617 0.071 Uiso 1 1 calc R B .
H27B H 0.7730 0.1177 0.7244 0.071 Uiso 1 1 calc R . .
H27C H 0.6812 0.1200 0.6921 0.071 Uiso 1 1 calc R . .
C28 C 0.7868(3) 0.1857(3) 0.5957(3) 0.0305(13) Uani 1 1 d . . .
C29 C 0.8239(4) 0.1119(4) 0.5856(4) 0.0372(14) Uani 1 1 d . B .
H29 H 0.8256 0.0705 0.6198 0.045 Uiso 1 1 calc R . .
C30 C 0.8574(4) 0.1120(3) 0.5158(3) 0.0367(14) Uani 1 1 d . . .
H30 H 0.8869 0.0709 0.4932 0.044 Uiso 1 1 calc R B .
C31 C 0.8391(3) 0.1841(3) 0.4857(3) 0.0292(13) Uani 1 1 d . B .
C32 C 0.8639(3) 0.2154(3) 0.4178(3) 0.0260(11) Uani 1 1 d . . .
H32 H 0.8942 0.1832 0.3854 0.031 Uiso 1 1 calc R B .
C33 C 0.8782(4) 0.3083(3) 0.3284(3) 0.0286(11) Uani 1 1 d . . .
C34 C 0.8605(4) 0.2659(3) 0.2653(3) 0.0344(13) Uani 1 1 d . B .
H34 H 0.8265 0.2211 0.2685 0.041 Uiso 1 1 calc R . .
C35 C 0.8918(4) 0.2884(4) 0.1979(3) 0.0380(16) Uani 1 1 d . . .
H35 H 0.8794 0.2588 0.1557 0.046 Uiso 1 1 calc R B .
C36 C 0.9409(4) 0.3535(4) 0.1923(4) 0.0435(16) Uani 1 1 d . B .
H36 H 0.9602 0.3703 0.1461 0.052 Uiso 1 1 calc R . .
C37 C 0.9615(4) 0.3938(4) 0.2544(4) 0.0394(15) Uani 1 1 d . . .
H37 H 0.9979 0.4369 0.2510 0.047 Uiso 1 1 calc R B .
C38 C 0.9300(3) 0.3725(3) 0.3221(3) 0.0317(13) Uani 1 1 d . B .
O3 O 0.7928(2) 0.4957(2) 0.3419(2) 0.0328(9) Uani 0.50 1 d P B 1
C39 C 0.7296(4) 0.4388(4) 0.3181(3) 0.0343(13) Uani 0.50 1 d P B 1
H39A H 0.7426 0.3861 0.3361 0.041 Uiso 0.50 1 calc PR B 1
H39B H 0.6738 0.4539 0.3351 0.041 Uiso 0.50 1 calc PR B 1
C40 C 0.7355(9) 0.4428(8) 0.2391(7) 0.034(3) Uani 0.50 1 d P B 1
H40A H 0.7793 0.4072 0.2217 0.041 Uiso 0.50 1 calc PR B 1
H40B H 0.6825 0.4268 0.2170 0.041 Uiso 0.50 1 calc PR B 1
C41 C 0.7546(5) 0.5201(5) 0.2184(4) 0.065(2) Uani 0.50 1 d P B 1
H41A H 0.7040 0.5522 0.2150 0.078 Uiso 0.50 1 calc PR B 1
H41B H 0.7838 0.5215 0.1711 0.078 Uiso 0.50 1 calc PR B 1
C42 C 0.8099(4) 0.5476(4) 0.2794(4) 0.0483(17) Uani 0.50 1 d P B 1
H42A H 0.8687 0.5441 0.2649 0.058 Uiso 0.50 1 calc PR B 1
H42B H 0.7972 0.6021 0.2921 0.058 Uiso 0.50 1 calc PR B 1
O3A O 0.7928(2) 0.4957(2) 0.3419(2) 0.0328(9) Uani 0.50 1 d P B 2
C39A C 0.7296(4) 0.4388(4) 0.3181(3) 0.0343(13) Uani 0.50 1 d P B 2
H39C H 0.6872 0.4317 0.3564 0.041 Uiso 0.50 1 calc PR B 2
H39D H 0.7555 0.3879 0.3078 0.041 Uiso 0.50 1 calc PR B 2
C40A C 0.6912(9) 0.4720(8) 0.2500(7) 0.040(3) Uani 0.50 1 d P B 2
H40C H 0.6751 0.4300 0.2161 0.048 Uiso 0.50 1 calc PR B 2
H40D H 0.6417 0.5031 0.2620 0.048 Uiso 0.50 1 calc PR B 2
C41A C 0.7546(5) 0.5201(5) 0.2184(4) 0.065(2) Uani 0.50 1 d P B 2
H41C H 0.7294 0.5651 0.1933 0.078 Uiso 0.50 1 calc PR B 2
H41D H 0.7870 0.4901 0.1824 0.078 Uiso 0.50 1 calc PR B 2
C42A C 0.8099(4) 0.5476(4) 0.2794(4) 0.0483(17) Uani 0.50 1 d P B 2
H42C H 0.8687 0.5441 0.2649 0.058 Uiso 0.50 1 calc PR B 2
H42D H 0.7972 0.6021 0.2921 0.058 Uiso 0.50 1 calc PR B 2
O4 O 0.6434(2) 0.2848(2) 0.4290(2) 0.0342(9) Uani 1 1 d . B .
C43 C 0.5624(4) 0.2689(4) 0.4618(4) 0.0418(15) Uani 1 1 d . . .
H43A H 0.5334 0.3180 0.4732 0.050 Uiso 1 1 calc R B .
H43B H 0.5689 0.2388 0.5073 0.050 Uiso 1 1 calc R . .
C44 C 0.5149(5) 0.2232(6) 0.4068(5) 0.066(2) Uani 1 1 d . B .
H44A H 0.5068 0.1692 0.4239 0.079 Uiso 1 1 calc R . .
H44B H 0.4600 0.2470 0.3984 0.079 Uiso 1 1 calc R . .
C45 C 0.5637(5) 0.2243(7) 0.3403(5) 0.075(3) Uani 1 1 d . . .
H45A H 0.5431 0.2650 0.3068 0.090 Uiso 1 1 calc R B .
H45B H 0.5605 0.1735 0.3154 0.090 Uiso 1 1 calc R . .
C46 C 0.6500(4) 0.2412(5) 0.3626(4) 0.0486(17) Uani 1 1 d . B .
H46A H 0.6811 0.1925 0.3707 0.058 Uiso 1 1 calc R . .
H46B H 0.6787 0.2719 0.3247 0.058 Uiso 1 1 calc R . .
C47 C 1.2423(8) 0.4095(7) 0.8378(7) 0.096(3) Uiso 1 1 d . . .
H47 H 1.1997 0.3973 0.8715 0.116 Uiso 1 1 calc R . .
C48 C 1.3259(7) 0.4168(7) 0.8620(7) 0.092(3) Uiso 1 1 d . . .
H48 H 1.3406 0.4093 0.9115 0.110 Uiso 1 1 calc R . .
C49 C 1.3841(5) 0.4352(4) 0.8097(4) 0.0601(19) Uiso 1 1 d . . .
H49 H 1.4407 0.4396 0.8228 0.072 Uiso 1 1 calc R . .
C50 C 1.3605(6) 0.4470(5) 0.7405(4) 0.063(2) Uiso 1 1 d . . .
H50 H 1.4002 0.4620 0.7051 0.076 Uiso 1 1 calc R . .
C51 C 1.2809(6) 0.4375(6) 0.7208(6) 0.080(3) Uiso 1 1 d . . .
H51 H 1.2655 0.4439 0.6713 0.096 Uiso 1 1 calc R . .
C52 C 1.2250(7) 0.4198(6) 0.7691(6) 0.087(3) Uiso 1 1 d . . .
H52 H 1.1693 0.4142 0.7536 0.104 Uiso 1 1 calc R . .
O5 O 0.9205(5) -0.0889(5) 0.4446(4) 0.101(2) Uiso 1 1 d D . .
C53 C 0.9465(6) -0.1569(5) 0.4850(5) 0.069(2) Uiso 1 1 d D . .
H53A H 0.9252 -0.1553 0.5355 0.083 Uiso 1 1 calc R . .
H53B H 1.0075 -0.1606 0.4864 0.083 Uiso 1 1 calc R . .
C54 C 0.9097(5) -0.2247(5) 0.4435(5) 0.074(2) Uiso 1 1 d D . .
H54A H 0.9065 -0.2718 0.4742 0.089 Uiso 1 1 calc R . .
H54B H 0.9418 -0.2364 0.3990 0.089 Uiso 1 1 calc R . .
C55 C 0.8235(8) -0.1936(7) 0.4250(8) 0.122(5) Uiso 1 1 d D . .
H55A H 0.8054 -0.2115 0.3764 0.146 Uiso 1 1 calc R . .
H55B H 0.7823 -0.2102 0.4617 0.146 Uiso 1 1 calc R . .
C56 C 0.8352(8) -0.1060(8) 0.4263(9) 0.137(6) Uiso 1 1 d D . .
H56A H 0.8216 -0.0839 0.3780 0.165 Uiso 1 1 calc R . .
H56B H 0.7978 -0.0825 0.4628 0.165 Uiso 1 1 calc R . .

loop_
_atom_site_aniso_label
_atom_site_aniso_U_11
_atom_site_aniso_U_22
_atom_site_aniso_U_33
_atom_site_aniso_U_23
_atom_site_aniso_U_13
_atom_site_aniso_U_12
U1 0.02230(10) 0.03109(10) 0.04176(11) -0.01109(9) 0.00302(9) -0.00138(8)
O1 0.0188(19) 0.041(2) 0.044(2) -0.011(2) 0.0044(18) 0.0010(17)
O2 0.035(2) 0.037(2) 0.052(3) -0.012(2) 0.010(2) -0.0077(19)
Mn1 0.0226(4) 0.0273(4) 0.0334(5) 0.0023(4) 0.0000(4) -0.0013(3)
N1 0.020(2) 0.028(3) 0.042(3) -0.007(2) 0.006(2) -0.0026(19)
N2 0.026(2) 0.041(3) 0.047(3) -0.014(2) 0.002(2) -0.001(2)
N3 0.036(3) 0.034(3) 0.048(3) -0.008(2) 0.005(3) 0.001(2)
N4 0.031(3) 0.026(2) 0.038(3) -0.003(2) 0.005(2) 0.000(2)
N5 0.024(3) 0.028(2) 0.050(3) 0.001(2) 0.001(2) 0.000(2)
N6 0.026(2) 0.031(3) 0.033(3) -0.004(2) 0.002(2) -0.001(2)
N7 0.025(2) 0.027(2) 0.031(3) -0.001(2) 0.001(2) 0.0013(17)
N8 0.020(2) 0.032(3) 0.029(2) -0.001(2) 0.0016(18) 0.0015(18)
C1 0.039(3) 0.028(3) 0.038(3) -0.002(3) 0.011(3) 0.002(3)
C2 0.029(3) 0.035(3) 0.034(3) 0.005(2) 0.002(2) -0.001(2)
C3 0.033(3) 0.063(4) 0.049(4) -0.002(3) -0.004(3) 0.012(4)
C4 0.034(3) 0.055(4) 0.048(3) 0.002(3) -0.006(3) -0.011(4)
C5 0.028(3) 0.054(4) 0.049(4) -0.013(3) -0.003(3) -0.004(3)
C9 0.043(4) 0.064(5) 0.044(4) -0.024(4) -0.003(3) -0.006(3)
C10 0.066(5) 0.041(4) 0.033(4) -0.012(3) 0.004(3) -0.018(3)
C11 0.064(5) 0.040(4) 0.046(4) -0.017(3) 0.003(4) 0.011(3)
C12 0.044(4) 0.022(3) 0.036(3) -0.002(2) 0.009(3) 0.002(3)
C13 0.041(3) 0.029(3) 0.034(3) 0.002(2) 0.007(3) 0.009(2)
C14 0.022(3) 0.032(3) 0.046(4) -0.007(3) 0.010(3) 0.009(2)
C15 0.037(4) 0.037(3) 0.054(4) 0.002(3) 0.007(3) 0.006(3)
C16 0.038(4) 0.062(5) 0.053(4) 0.007(4) 0.000(3) 0.019(4)
C17 0.032(3) 0.065(5) 0.051(4) -0.003(4) -0.004(3) 0.012(3)
C18 0.022(3) 0.042(4) 0.061(4) -0.004(3) 0.005(3) 0.001(3)
C19 0.029(3) 0.032(3) 0.047(3) -0.003(3) 0.006(3) 0.007(2)
C20 0.017(2) 0.031(3) 0.053(4) -0.009(3) 0.002(3) 0.000(2)
C21 0.024(3) 0.036(3) 0.034(3) -0.009(2) 0.000(2) -0.004(2)
C22 0.025(3) 0.050(4) 0.042(4) -0.013(3) 0.002(3) -0.006(3)
C23 0.033(4) 0.044(4) 0.035(3) -0.003(3) 0.005(3) -0.011(3)
C24 0.029(3) 0.033(3) 0.033(3) -0.005(3) 0.005(2) -0.008(3)
C25 0.033(3) 0.032(3) 0.028(3) 0.005(2) -0.001(2) -0.003(3)
C26 0.036(3) 0.045(4) 0.033(3) -0.004(3) -0.004(3) 0.002(3)
C27 0.054(4) 0.046(4) 0.043(4) 0.009(3) 0.005(3) 0.001(3)
C28 0.027(3) 0.030(3) 0.035(3) -0.002(2) -0.004(2) -0.003(2)
C29 0.039(4) 0.030(3) 0.043(4) 0.005(3) -0.004(3) -0.002(3)
C30 0.038(4) 0.031(3) 0.041(3) -0.003(2) -0.004(3) 0.005(3)
C31 0.027(3) 0.028(3) 0.032(3) -0.002(2) -0.004(2) 0.001(2)
C32 0.017(3) 0.032(3) 0.028(3) -0.002(2) -0.001(2) 0.002(2)
C33 0.020(3) 0.027(3) 0.039(3) -0.002(2) 0.005(3) 0.006(2)
C34 0.035(3) 0.029(3) 0.039(3) -0.007(2) -0.002(3) 0.004(3)
C35 0.045(4) 0.041(3) 0.028(3) -0.009(3) 0.005(3) 0.006(3)
C36 0.049(4) 0.040(4) 0.042(4) 0.001(3) 0.018(3) 0.003(3)
C37 0.039(4) 0.035(3) 0.044(4) 0.000(3) 0.016(3) -0.007(3)
C38 0.025(3) 0.029(3) 0.041(3) -0.003(3) 0.002(2) 0.005(2)
O3 0.0292(19) 0.035(2) 0.034(2) 0.0000(18) 0.0007(15) -0.0053(18)
C39 0.029(3) 0.032(3) 0.042(3) 0.001(3) 0.005(3) -0.001(2)
C40 0.029(7) 0.037(7) 0.036(7) -0.006(5) -0.004(5) 0.014(6)
C41 0.067(5) 0.072(6) 0.054(4) 0.021(4) -0.013(4) -0.007(5)
C42 0.049(4) 0.043(4) 0.053(4) 0.012(3) 0.003(3) -0.009(3)
O3A 0.0292(19) 0.035(2) 0.034(2) 0.0000(18) 0.0007(15) -0.0053(18)
C39A 0.029(3) 0.032(3) 0.042(3) 0.001(3) 0.005(3) -0.001(2)
C40A 0.042(8) 0.044(8) 0.035(7) 0.002(6) -0.013(6) 0.001(7)
C41A 0.067(5) 0.072(6) 0.054(4) 0.021(4) -0.013(4) -0.007(5)
C42A 0.049(4) 0.043(4) 0.053(4) 0.012(3) 0.003(3) -0.009(3)
O4 0.026(2) 0.036(2) 0.040(2) -0.0036(17) 0.0017(17) -0.0063(17)
C43 0.026(3) 0.046(4) 0.053(4) -0.009(3) 0.009(3) -0.007(2)
C44 0.037(4) 0.095(7) 0.065(5) -0.027(5) 0.003(4) -0.014(4)
C45 0.053(5) 0.124(9) 0.049(5) -0.018(5) 0.002(4) -0.033(5)
C46 0.044(4) 0.057(4) 0.045(4) -0.009(3) 0.003(3) -0.010(3)

loop_
_atom_type_symbol
_atom_type_description
_atom_type_scat_dispersion_real
_atom_type_scat_dispersion_imag
_atom_type_scat_source
C C 0.0033 0.0016 'International Tables Vol C Tables 4.2.6.8 and 6.1.1.4'
H H 0.0000 0.0000 'International Tables Vol C Tables 4.2.6.8 and 6.1.1.4'
N N 0.0061 0.0033 'International Tables Vol C Tables 4.2.6.8 and 6.1.1.4'
O O 0.0106 0.0060 'International Tables Vol C Tables 4.2.6.8 and 6.1.1.4'
Mn Mn 0.3368 0.7283 'International Tables Vol C Tables 4.2.6.8 and 6.1.1.4'
U U -9.6767 9.6646 'International Tables Vol C Tables 4.2.6.8 and 6.1.1.4'

loop_
_geom_angle_atom_site_label_1
_geom_angle_atom_site_label_2
_geom_angle_atom_site_label_3
_geom_angle
O2 U1 O1 177.3(2)
O2 U1 N2 88.2(2)
O1 U1 N2 93.62(18)
O2 U1 N3 87.49(19)
O1 U1 N3 94.94(18)
N2 U1 N3 71.58(17)
O2 U1 O3 80.63(17)
O1 U1 O3 96.78(16)
N2 U1 O3 143.47(14)
N3 U1 O3 141.53(16)
O2 U1 N1 92.32(18)
O1 U1 N1 86.48(17)
N2 U1 N1 69.14(16)
N3 U1 N1 140.70(17)
O3 U1 N1 76.66(15)
O2 U1 N4 93.93(18)
O1 U1 N4 86.01(16)
N2 U1 N4 139.23(16)
N3 U1 N4 67.85(17)
O3 U1 N4 76.57(14)
N1 U1 N4 151.08(15)
U1 O1 Mn1 146.5(2)
N7 Mn1 N6 83.03(18)
N7 Mn1 O1 111.91(17)
N6 Mn1 O1 108.56(17)
N7 Mn1 O4 99.11(16)
N6 Mn1 O4 98.31(17)
O1 Mn1 O4 140.71(16)
N7 Mn1 N5 155.03(18)
N6 Mn1 N5 72.29(17)
O1 Mn1 N5 80.41(15)
O4 Mn1 N5 81.16(16)
C1 N1 C38 117.7(5)
C1 N1 U1 114.4(4)
C38 N1 U1 127.9(3)
C5 N2 C2 107.1(5)
C5 N2 U1 138.1(4)
C2 N2 U1 114.6(4)
C12 N3 C9 106.1(5)
C12 N3 U1 114.9(4)
C9 N3 U1 136.6(4)
C13 N4 C14 119.3(5)
C13 N4 U1 113.8(4)
C14 N4 U1 126.6(3)
C20 N5 C19 117.2(5)
C20 N5 Mn1 106.0(4)
C19 N5 Mn1 135.0(4)
C24 N6 C21 108.0(5)
C24 N6 Mn1 131.1(4)
C21 N6 Mn1 117.9(4)
C28 N7 C31 106.7(5)
C28 N7 Mn1 133.3(4)
C31 N7 Mn1 118.5(4)
C32 N8 C33 115.9(4)
N1 C1 C2 121.9(5)
C3 C2 N2 109.8(5)
C3 C2 C1 130.3(6)
N2 C2 C1 119.9(5)
C4 C3 C2 106.6(6)
C3 C4 C5 107.6(5)
N2 C5 C4 109.0(5)
N2 C5 C6 128.7(6)
C4 C5 C6 121.7(6)
N2 C5 C6A 120.9(7)
C4 C5 C6A 125.6(7)
C6 C5 C6A 27.0(7)
C9 C6 C5 114.9(7)
C9 C6 C8 111.3(10)
C5 C6 C8 112.6(10)
C9 C6 C7 106.2(10)
C5 C6 C7 106.4(10)
C8 C6 C7 104.7(12)
C5 C6A C8A 106.8(12)
C5 C6A C9 111.0(8)
C8A C6A C9 106.8(11)
C5 C6A C7A 109.5(11)
C8A C6A C7A 106.5(13)
C9 C6A C7A 115.7(12)
C10 C9 N3 108.7(6)
C10 C9 C6 122.7(7)
N3 C9 C6 128.4(7)
C10 C9 C6A 129.0(7)
N3 C9 C6A 116.9(8)
C6 C9 C6A 26.9(7)
C11 C10 C9 109.6(6)
C10 C11 C12 106.1(6)
N3 C12 C13 119.0(5)
N3 C12 C11 109.6(6)
C13 C12 C11 131.4(6)
N4 C13 C12 122.8(6)
C15 C14 C19 119.4(6)
C15 C14 N4 120.9(6)
C19 C14 N4 119.7(5)
C16 C15 C14 120.9(6)
C17 C16 C15 120.7(7)
C16 C17 C18 119.7(6)
C19 C18 C17 120.7(6)
C18 C19 C14 118.6(5)
C18 C19 N5 121.1(5)
C14 C19 N5 120.3(5)
N5 C20 C21 122.3(5)
N6 C21 C22 110.0(5)
N6 C21 C20 119.3(5)
C22 C21 C20 130.6(6)
C23 C22 C21 105.9(5)
C22 C23 C24 107.7(6)
N6 C24 C23 108.4(5)
N6 C24 C25 123.2(5)
C23 C24 C25 127.8(6)
C24 C25 C28 113.5(5)
C24 C25 C27 111.5(5)
C28 C25 C27 109.4(5)
C24 C25 C26 107.0(5)
C28 C25 C26 107.6(5)
C27 C25 C26 107.5(5)
N7 C28 C29 110.1(5)
N7 C28 C25 122.3(5)
C29 C28 C25 127.3(5)
C30 C29 C28 106.5(6)
C29 C30 C31 106.6(5)
N7 C31 C30 110.1(5)
N7 C31 C32 120.6(5)
C30 C31 C32 129.0(5)
N8 C32 C31 123.1(5)
C38 C33 C34 118.0(5)
C38 C33 N8 120.3(5)
C34 C33 N8 121.7(5)
C35 C34 C33 121.1(6)
C36 C35 C34 120.2(6)
C37 C36 C35 119.2(6)
C36 C37 C38 121.2(6)
C33 C38 C37 120.2(6)
C33 C38 N1 120.1(5)
C37 C38 N1 119.6(5)
C42 O3 C39 107.5(4)
C42 O3 U1 119.4(4)
C39 O3 U1 133.0(3)
C40 C39 O3 102.5(7)
C41 C40 C39 109.1(9)
C40 C41 C42 102.9(8)
O3 C42 C41 106.0(5)
C46 O4 C43 108.5(4)
C46 O4 Mn1 129.8(4)
C43 O4 Mn1 118.4(4)
O4 C43 C44 106.3(5)
C45 C44 C43 106.3(6)
C44 C45 C46 106.4(6)
O4 C46 C45 105.4(6)
C52 C47 C48 119.4(12)
C49 C48 C47 116.7(11)
C50 C49 C48 119.8(9)
C49 C50 C51 120.5(9)
C52 C51 C50 120.6(11)
C51 C52 C47 122.7(12)
C53 O5 C56 103.3(9)
O5 C53 C54 104.6(7)
C53 C54 C55 101.6(8)
C56 C55 C54 103.3(10)
O5 C56 C55 108.9(10)

loop_
_geom_bond_atom_site_label_1
_geom_bond_atom_site_label_2
_geom_bond_distance
U1 O2 1.768(5)
U1 O1 1.808(4)
U1 N2 2.415(5)
U1 N3 2.440(5)
U1 O3 2.458(4)
U1 N1 2.486(5)
U1 N4 2.512(5)
O1 Mn1 2.163(4)
Mn1 N7 2.119(4)
Mn1 N6 2.135(5)
Mn1 O4 2.216(4)
Mn1 N5 2.547(5)
N1 C1 1.302(8)
N1 C38 1.435(8)
N2 C5 1.361(7)
N2 C2 1.390(8)
N3 C12 1.377(8)
N3 C9 1.380(8)
N4 C13 1.293(7)
N4 C14 1.429(8)
N5 C20 1.294(8)
N5 C19 1.434(7)
N6 C24 1.347(8)
N6 C21 1.376(7)
N7 C28 1.346(7)
N7 C31 1.386(7)
N8 C32 1.295(7)
N8 C33 1.425(7)
C1 C2 1.398(8)
C2 C3 1.389(9)
C3 C4 1.389(9)
C4 C5 1.412(9)
C5 C6 1.515(9)
C5 C6A 1.535(9)
C6 C9 1.501(9)
C6 C8 1.520(9)
C6 C7 1.560(9)
C6A C8A 1.547(10)
C6A C9 1.549(9)
C6A C7A 1.559(10)
C9 C10 1.371(10)
C10 C11 1.356(10)
C11 C12 1.398(9)
C12 C13 1.393(9)
C14 C15 1.384(9)
C14 C19 1.403(8)
C15 C16 1.380(10)
C16 C17 1.352(11)
C17 C18 1.401(10)
C18 C19 1.392(8)
C20 C21 1.414(9)
C21 C22 1.403(9)
C22 C23 1.385(9)
C23 C24 1.429(8)
C24 C25 1.503(8)
C25 C28 1.522(8)
C25 C27 1.530(8)
C25 C26 1.550(8)
C28 C29 1.420(9)
C29 C30 1.392(9)
C30 C31 1.393(8)
C31 C32 1.416(8)
C33 C38 1.392(8)
C33 C34 1.400(8)
C34 C35 1.393(9)
C35 C36 1.377(9)
C36 C37 1.377(10)
C37 C38 1.395(9)
O3 C42 1.481(8)
O3 C39 1.483(7)
C39 C40 1.456(14)
C40 C41 1.420(15)
C41 C42 1.510(10)
O4 C46 1.437(8)
O4 C43 1.469(7)
C43 C44 1.494(10)
C44 C45 1.455(11)
C45 C46 1.486(10)
C47 C52 1.306(15)
C47 C48 1.430(16)
C48 C49 1.383(13)
C49 C50 1.344(11)
C50 C51 1.348(13)
C51 C52 1.303(13)
O5 C53 1.449(9)
O5 C56 1.452(11)
C53 C54 1.516(9)
C54 C55 1.532(10)
C55 C56 1.522(10)
